data_2208054
loop_
_publ_author_name
'Bats, Jan W.'
'Sch\"afer, Sascha'
'Hashmi, A. Stephen K.'

_publ_section_title
;
 <i>N</i>,<i>N</i>-Dimethyl-5-[2-(hydroxymethyl)-4-nitrophenyl]pent-4-ynamide
;
_journal_coeditor_code ER2001
_journal_issue 2
_journal_name_full 'Acta Crystallographica Section E'
_journal_page_first o666
_journal_page_last o667
_journal_paper_doi 10.1107/S1600536806001437
_journal_volume 62
_journal_year 2006
_chemical_formula_iupac 'C14 H16 N2 O4'
_chemical_formula_moiety 'C14 H16 N2 O4'
_chemical_formula_sum 'C14 H16 N2 O4'
_chemical_formula_weight 276.29
_chemical_name_systematic
;
N,N-Dimethyl-5-[2-(Hydroxymethyl)-4-nitrophenyl]pent-4-ynamide
;
_space_group_IT_number 14
_symmetry_cell_setting monoclinic
_symmetry_space_group_name_Hall '-P 2ybc'
_symmetry_space_group_name_H-M 'P 1 21/c 1'
_atom_sites_solution_hydrogens geom
_atom_sites_solution_primary direct
_atom_sites_solution_secondary difmap
_audit_creation_method SHELXL-97
_cell_angle_alpha 90.00
_cell_angle_beta 102.934(8)
_cell_angle_gamma 90.00
_cell_formula_units_Z 4
_cell_length_a 12.877(3)
_cell_length_b 14.3165(18)
_cell_length_c 7.5960(15)
_cell_measurement_reflns_used 119
_cell_measurement_temperature 161(2)
_cell_measurement_theta_max 23
_cell_measurement_theta_min 3
_cell_volume 1364.8(5)
_computing_cell_refinement SMART
_computing_data_collection 'SMART (Siemens, 1995)'
_computing_data_reduction 'SAINT (Siemens, 1995)'
_computing_molecular_graphics 'SHELXTL (Sheldrick, 1996)'
_computing_publication_material SHELXL97
_computing_structure_refinement 'SHELXL97 (Sheldrick, 1997)'
_computing_structure_solution 'SHELXS97 (Sheldrick, 1997)'
_diffrn_ambient_temperature 161(2)
_diffrn_measured_fraction_theta_full 0.990
_diffrn_measured_fraction_theta_max 0.955
_diffrn_measurement_device_type 'Siemens SMART 1K CCD'
_diffrn_measurement_method \w
_diffrn_radiation_monochromator graphite
_diffrn_radiation_source 'normal-focus sealed tube'
_diffrn_radiation_type MoK\a
_diffrn_radiation_wavelength 0.71073
_diffrn_reflns_av_R_equivalents 0.0553
_diffrn_reflns_av_sigmaI/netI 0.0435
_diffrn_reflns_limit_h_max 17
_diffrn_reflns_limit_h_min -17
_diffrn_reflns_limit_k_max 19
_diffrn_reflns_limit_k_min -19
_diffrn_reflns_limit_l_max 10
_diffrn_reflns_limit_l_min -10
_diffrn_reflns_number 21386
_diffrn_reflns_theta_full 28.7
_diffrn_reflns_theta_max 29.5
_diffrn_reflns_theta_min 1.6
_diffrn_standards_decay_% 0.0
_diffrn_standards_interval_time 1200
_diffrn_standards_number 169
_exptl_absorpt_coefficient_mu 0.100
_exptl_absorpt_correction_type none
_exptl_crystal_colour yellow
_exptl_crystal_density_diffrn 1.345
_exptl_crystal_density_method 'not measured'
_exptl_crystal_description block
_exptl_crystal_F_000 584
_exptl_crystal_size_max 0.26
_exptl_crystal_size_mid 0.24
_exptl_crystal_size_min 0.18
_refine_diff_density_max 0.290
_refine_diff_density_min -0.245
_refine_ls_extinction_method none
_refine_ls_goodness_of_fit_ref 1.030
_refine_ls_hydrogen_treatment mixed
_refine_ls_matrix_type full
_refine_ls_number_parameters 187
_refine_ls_number_reflns 3663
_refine_ls_number_restraints 0
_refine_ls_restrained_S_all 1.030
_refine_ls_R_factor_all 0.1097
_refine_ls_R_factor_gt 0.0542
_refine_ls_shift/su_max 0.003
_refine_ls_shift/su_mean 0.000
_refine_ls_structure_factor_coef Fsqd
_refine_ls_weighting_details 'calc w=1/[\s^2^(Fo^2^)+(0.06P)^2^+0.6P] where P=(Fo^2^+2Fc^2^)/3'
_refine_ls_weighting_scheme calc
_refine_ls_wR_factor_gt 0.1220
_refine_ls_wR_factor_ref 0.1486
_reflns_number_gt 2205
_reflns_number_total 3663
_reflns_threshold_expression I>2\s(I)
_cod_data_source_file er2001.cif
_cod_data_source_block I
_cod_original_sg_symbol_H-M 'P 21/c'
_cod_database_code 2208054

loop_
_symmetry_equiv_pos_as_xyz
'x, y, z'
'-x, y+1/2, -z+1/2'
'-x, -y, -z'
'x, -y-1/2, z-1/2'

loop_
_atom_site_label
_atom_site_fract_x
_atom_site_fract_y
_atom_site_fract_z
_atom_site_U_iso_or_equiv
_atom_site_adp_type
_atom_site_calc_flag
_atom_site_refinement_flags
_atom_site_occupancy
_atom_site_type_symbol
O1 0.43324(11) 0.78561(12) 0.2565(2) 0.0493(4) Uani d . 1 O
O2 0.54783(12) 0.88071(11) 0.1852(2) 0.0507(4) Uani d . 1 O
O3 0.87291(12) 0.77824(9) 0.0739(2) 0.0454(4) Uani d . 1 O
O4 0.95538(11) 0.16151(9) 0.0455(2) 0.0408(4) Uani d . 1 O
N1 0.51694(13) 0.80154(12) 0.2087(2) 0.0364(4) Uani d . 1 N
N2 0.81251(12) 0.08568(10) 0.0948(2) 0.0314(4) Uani d . 1 N
C1 0.58297(14) 0.72195(13) 0.1789(3) 0.0305(4) Uani d . 1 C
C2 0.54586(16) 0.63216(15) 0.1949(3) 0.0379(5) Uani d . 1 C
H2 0.4786 0.6220 0.2235 0.046 Uiso calc R 1 H
C3 0.60892(16) 0.55813(14) 0.1685(3) 0.0385(5) Uani d . 1 C
H3A 0.5849 0.4960 0.1783 0.046 Uiso calc R 1 H
C4 0.70829(15) 0.57381(12) 0.1271(3) 0.0302(4) Uani d . 1 C
C5 0.74390(14) 0.66559(12) 0.1101(2) 0.0266(4) Uani d . 1 C
C6 0.68009(14) 0.73994(12) 0.1356(2) 0.0273(4) Uani d . 1 C
H6 0.7025 0.8024 0.1237 0.033 Uiso calc R 1 H
C7 0.84985(15) 0.68164(12) 0.0644(3) 0.0325(4) Uani d . 1 C
H7A 0.9060 0.6472 0.1504 0.039 Uiso calc R 1 H
H7B 0.8482 0.6582 -0.0588 0.039 Uiso calc R 1 H
C8 0.77311(16) 0.49491(13) 0.1037(3) 0.0335(4) Uani d . 1 C
C9 0.82512(16) 0.42758(13) 0.0885(3) 0.0336(4) Uani d . 1 C
C10 0.88181(15) 0.33999(12) 0.0718(3) 0.0319(4) Uani d . 1 C
H10A 0.9460 0.3353 0.1714 0.038 Uiso calc R 1 H
H10B 0.9049 0.3394 -0.0440 0.038 Uiso calc R 1 H
C11 0.80822(15) 0.25681(12) 0.0792(3) 0.0289(4) Uani d . 1 C
H11A 0.7825 0.2598 0.1926 0.035 Uiso calc R 1 H
H11B 0.7454 0.2609 -0.0231 0.035 Uiso calc R 1 H
C12 0.86392(15) 0.16409(12) 0.0706(2) 0.0275(4) Uani d . 1 C
C13 0.70244(15) 0.08227(14) 0.1139(3) 0.0365(5) Uani d . 1 C
H13A 0.6755 0.1460 0.1190 0.055 Uiso calc R 1 H
H13B 0.6992 0.0491 0.2254 0.055 Uiso calc R 1 H
H13C 0.6586 0.0494 0.0102 0.055 Uiso calc R 1 H
C14 0.86641(17) -0.00440(13) 0.0976(3) 0.0426(5) Uani d . 1 C
H14A 0.8547 -0.0291 -0.0255 0.064 Uiso calc R 1 H
H14B 0.8377 -0.0483 0.1737 0.064 Uiso calc R 1 H
H14C 0.9430 0.0038 0.1466 0.064 Uiso calc R 1 H
H3B 0.928(2) 0.7874(16) 0.025(3) 0.048(7) Uiso d . 1 H

loop_
_atom_site_aniso_label
_atom_site_aniso_U_11
_atom_site_aniso_U_22
_atom_site_aniso_U_33
_atom_site_aniso_U_12
_atom_site_aniso_U_13
_atom_site_aniso_U_23
O1 0.0305(8) 0.0617(11) 0.0603(10) 0.0044(7) 0.0202(7) -0.0007(8)
O2 0.0431(9) 0.0330(8) 0.0797(12) 0.0075(7) 0.0214(8) -0.0034(8)
O3 0.0410(8) 0.0221(7) 0.0828(12) -0.0060(6) 0.0349(8) -0.0049(7)
O4 0.0346(8) 0.0286(7) 0.0653(10) 0.0017(6) 0.0240(7) 0.0015(7)
N1 0.0288(9) 0.0399(10) 0.0405(10) 0.0047(7) 0.0079(7) -0.0009(7)
N2 0.0342(9) 0.0204(7) 0.0437(10) 0.0008(6) 0.0176(7) 0.0013(7)
C1 0.0278(9) 0.0316(10) 0.0326(10) 0.0031(8) 0.0079(8) -0.0014(8)
C2 0.0304(10) 0.0406(12) 0.0453(12) -0.0073(9) 0.0140(9) 0.0021(9)
C3 0.0406(11) 0.0281(10) 0.0482(12) -0.0095(9) 0.0130(10) 0.0016(9)
C4 0.0347(10) 0.0239(9) 0.0319(10) -0.0012(8) 0.0073(8) 0.0020(7)
C5 0.0275(9) 0.0231(9) 0.0290(9) -0.0012(7) 0.0057(7) -0.0006(7)
C6 0.0271(9) 0.0219(9) 0.0326(10) -0.0007(7) 0.0059(7) -0.0011(7)
C7 0.0322(10) 0.0194(9) 0.0486(12) -0.0002(7) 0.0152(9) -0.0007(8)
C8 0.0393(11) 0.0219(9) 0.0391(11) -0.0053(8) 0.0082(9) 0.0018(8)
C9 0.0414(11) 0.0213(9) 0.0380(11) -0.0042(8) 0.0090(9) 0.0009(8)
C10 0.0379(11) 0.0207(9) 0.0374(11) -0.0002(8) 0.0087(9) 0.0004(7)
C11 0.0341(10) 0.0214(9) 0.0338(10) 0.0013(7) 0.0129(8) 0.0009(7)
C12 0.0314(10) 0.0231(9) 0.0294(10) 0.0008(7) 0.0098(8) 0.0004(7)
C13 0.0314(10) 0.0319(10) 0.0483(12) -0.0048(9) 0.0134(9) 0.0014(9)
C14 0.0502(13) 0.0208(10) 0.0608(14) 0.0069(9) 0.0209(11) 0.0026(9)

loop_
_atom_type_symbol
_atom_type_description
_atom_type_scat_dispersion_real
_atom_type_scat_dispersion_imag
_atom_type_scat_source
C C 0.0033 0.0016 'International Tables Vol C Tables 4.2.6.8 and 6.1.1.4'
H H 0.0000 0.0000 'International Tables Vol C Tables 4.2.6.8 and 6.1.1.4'
N N 0.0061 0.0033 'International Tables Vol C Tables 4.2.6.8 and 6.1.1.4'
O O 0.0106 0.0060 'International Tables Vol C Tables 4.2.6.8 and 6.1.1.4'

loop_
_geom_angle_atom_site_label_1
_geom_angle_atom_site_label_2
_geom_angle_atom_site_label_3
_geom_angle
C7 O3 H3B 107.6(15)
O2 N1 O1 123.13(17)
O2 N1 C1 118.44(16)
O1 N1 C1 118.43(17)
C12 N2 C13 124.36(15)
C12 N2 C14 119.65(15)
C13 N2 C14 115.97(15)
C2 C1 C6 122.68(17)
C2 C1 N1 118.87(17)
C6 C1 N1 118.45(16)
C3 C2 C1 118.35(18)
C3 C2 H2 120.8
C1 C2 H2 120.8
C2 C3 C4 120.46(18)
C2 C3 H3A 119.8
C4 C3 H3A 119.8
C3 C4 C5 120.17(17)
C3 C4 C8 119.06(17)
C5 C4 C8 120.77(16)
C6 C5 C4 119.28(17)
C6 C5 C7 120.94(15)
C4 C5 C7 119.78(16)
C5 C6 C1 119.05(16)
C5 C6 H6 120.5
C1 C6 H6 120.5
O3 C7 C5 109.27(15)
O3 C7 H7A 109.8
C5 C7 H7A 109.8
O3 C7 H7B 109.8
C5 C7 H7B 109.8
H7A C7 H7B 108.3
C9 C8 C4 177.5(2)
C8 C9 C10 175.3(2)
C9 C10 C11 109.68(16)
C9 C10 H10A 109.7
C11 C10 H10A 109.7
C9 C10 H10B 109.7
C11 C10 H10B 109.7
H10A C10 H10B 108.2
C12 C11 C10 112.12(15)
C12 C11 H11A 109.2
C10 C11 H11A 109.2
C12 C11 H11B 109.2
C10 C11 H11B 109.2
H11A C11 H11B 107.9
O4 C12 N2 120.99(16)
O4 C12 C11 120.61(16)
N2 C12 C11 118.39(16)
N2 C13 H13A 109.5
N2 C13 H13B 109.5
H13A C13 H13B 109.5
N2 C13 H13C 109.5
H13A C13 H13C 109.5
H13B C13 H13C 109.5
N2 C14 H14A 109.5
N2 C14 H14B 109.5
H14A C14 H14B 109.5
N2 C14 H14C 109.5
H14A C14 H14C 109.5
H14B C14 H14C 109.5

loop_
_geom_bond_atom_site_label_1
_geom_bond_atom_site_label_2
_geom_bond_distance
O1 N1 1.233(2)
O2 N1 1.227(2)
O3 C7 1.413(2)
O3 H3B 0.88(3)
O4 C12 1.235(2)
N1 C1 1.469(2)
N2 C12 1.337(2)
N2 C13 1.458(2)
N2 C14 1.462(2)
C1 C2 1.386(3)
C1 C6 1.386(3)
C2 C3 1.377(3)
C2 H2 0.9500
C3 C4 1.402(3)
C3 H3A 0.9500
C4 C5 1.407(2)
C4 C8 1.439(3)
C5 C6 1.385(2)
C5 C7 1.499(3)
C6 H6 0.9500
C7 H7A 0.9900
C7 H7B 0.9900
C8 C9 1.194(3)
C9 C10 1.471(3)
C10 C11 1.531(2)
C10 H10A 0.9900
C10 H10B 0.9900
C11 C12 1.517(2)
C11 H11A 0.9900
C11 H11B 0.9900
C13 H13A 0.9800
C13 H13B 0.9800
C13 H13C 0.9800
C14 H14A 0.9800
C14 H14B 0.9800
C14 H14C 0.9800

loop_
_geom_hbond_atom_site_label_D
_geom_hbond_atom_site_label_H
_geom_hbond_atom_site_label_A
_geom_hbond_site_symmetry_A
_geom_hbond_distance_DH
_geom_hbond_distance_HA
_geom_hbond_distance_DA
_geom_hbond_angle_DHA
_geom_hbond_publ_flag
O3 H3B O4 3_765 0.88(3) 1.85(3) 2.712(2) 164(2) yes

loop_
_geom_torsion_atom_site_label_1
_geom_torsion_atom_site_label_2
_geom_torsion_atom_site_label_3
_geom_torsion_atom_site_label_4
_geom_torsion
_geom_torsion_publ_flag
O2 N1 C1 C2 -176.34(19) ?
O1 N1 C1 C2 3.8(3) ?
O2 N1 C1 C6 3.6(3) ?
O1 N1 C1 C6 -176.21(17) ?
C6 C1 C2 C3 0.7(3) ?
N1 C1 C2 C3 -179.36(18) ?
C1 C2 C3 C4 0.3(3) ?
C2 C3 C4 C5 -0.8(3) ?
C2 C3 C4 C8 178.82(19) ?
C3 C4 C5 C6 0.4(3) ?
C8 C4 C5 C6 -179.22(17) ?
C3 C4 C5 C7 -179.54(18) ?
C8 C4 C5 C7 0.9(3) ?
C4 C5 C6 C1 0.5(3) ?
C7 C5 C6 C1 -179.56(17) ?
C2 C1 C6 C5 -1.1(3) ?
N1 C1 C6 C5 178.96(16) ?
C6 C5 C7 O3 6.3(3) yes
C4 C5 C7 O3 -173.75(17) ?
C9 C10 C11 C12 -177.58(16) ?
C13 N2 C12 O4 -176.00(18) yes
C14 N2 C12 O4 2.1(3) ?
C13 N2 C12 C11 5.4(3) ?
C14 N2 C12 C11 -176.49(17) ?
C10 C11 C12 O4 -5.4(2) ?
C10 C11 C12 N2 173.12(17) ?

loop_
_cod_related_entry_id
_cod_related_entry_database
_cod_related_entry_code
1 ChemSpider 21126562
